data_4087145
loop_
_publ_author_name
'Zhurkin, Fedor E.'
'Wodrich, Matthew D.'
'Hu, Xile'

_publ_section_title
;
 A Monometallic Iron(I) Organoferrate
;
_journal_issue 3
_journal_name_full Organometallics
_journal_page_first 499
_journal_paper_doi 10.1021/acs.organomet.6b00841
_journal_volume 36
_journal_year 2017
_chemical_formula_moiety 'C24 H20 Fe, C16 H36 N'
_chemical_formula_sum 'C40 H56 Fe N'
_chemical_formula_weight 606.70
_space_group_crystal_system triclinic
_space_group_IT_number 2
_space_group_name_Hall '-P 1'
_space_group_name_H-M_alt 'P -1'
_symmetry_space_group_name_Hall '-P 1'
_symmetry_space_group_name_H-M 'P -1'
_atom_sites_solution_hydrogens geom
_audit_creation_method SHELXL-2016/4
_cell_angle_alpha 92.847(3)
_cell_angle_beta 93.249(4)
_cell_angle_gamma 104.647(4)
_cell_formula_units_Z 4
_cell_length_a 9.6978(4)
_cell_length_b 9.9274(4)
_cell_length_c 37.8896(12)
_cell_measurement_reflns_used 9755
_cell_measurement_temperature 140.00(10)
_cell_measurement_theta_max 72.8720
_cell_measurement_theta_min 4.5970
_cell_volume 3515.8(2)
_computing_cell_refinement 'CrysAlisPro 1.171.38.43 (Rigaku OD, 2015)'
_computing_data_collection 'CrysAlisPro 1.171.38.43 (Rigaku OD, 2015)'
_computing_data_reduction 'CrysAlisPro 1.171.38.43 (Rigaku OD, 2015)'
_computing_molecular_graphics 'Olex2 (Dolomanov et al., 2009)'
_computing_publication_material 'CIFTAB (Sheldrick, 2016)'
_computing_structure_refinement 'SHELXL-2016/4 (Sheldrick, 2016)'
_computing_structure_solution 'SHELXS-97 (Sheldrick, 1990)'
_diffrn_ambient_environment N~2~
_diffrn_ambient_temperature 140.00(10)
_diffrn_detector 'CCD plate'
_diffrn_detector_area_resol_mean 10.2665
_diffrn_detector_type Atlas
_diffrn_measured_fraction_theta_full 0.999
_diffrn_measured_fraction_theta_max 0.967
_diffrn_measurement_device 'four-circle diffractometer'
_diffrn_measurement_device_type 'SuperNova, Dual, Cu at zero, Atlas'
_diffrn_radiation_monochromator mirror
_diffrn_radiation_probe x-ray
_diffrn_radiation_type 'Cu K\a'
_diffrn_radiation_wavelength 1.54184
_diffrn_reflns_av_R_equivalents 0.0543
_diffrn_reflns_av_unetI/netI 0.0661
_diffrn_reflns_Laue_measured_fraction_full 0.999
_diffrn_reflns_Laue_measured_fraction_max 0.967
_diffrn_reflns_limit_h_max 11
_diffrn_reflns_limit_h_min -10
_diffrn_reflns_limit_k_max 12
_diffrn_reflns_limit_k_min -10
_diffrn_reflns_limit_l_max 43
_diffrn_reflns_limit_l_min -47
_diffrn_reflns_number 25667
_diffrn_reflns_point_group_measured_fraction_full 0.999
_diffrn_reflns_point_group_measured_fraction_max 0.967
_diffrn_reflns_theta_full 67.684
_diffrn_reflns_theta_max 73.324
_diffrn_reflns_theta_min 3.513
_diffrn_source 'micro-focus sealed X-ray tube'
_diffrn_source_type 'SuperNova (Cu) X-ray Source'
_exptl_absorpt_coefficient_mu 3.619
_exptl_absorpt_correction_T_max 0.907
_exptl_absorpt_correction_T_min 0.296
_exptl_absorpt_correction_type gaussian
_exptl_absorpt_process_details
;
CrysAlisPro 1.171.38.43 (Rigaku Oxford Diffraction, 2015)
Numerical absorption correction based on gaussian integration over
a multifaceted crystal model.
Empirical absorption correction using spherical harmonics,
implemented in SCALE3 ABSPACK scaling algorithm.
;
_exptl_crystal_colour 'clear light brown'
_exptl_crystal_density_diffrn 1.146
_exptl_crystal_description plate
_exptl_crystal_F_000 1316
_exptl_crystal_size_max 0.802
_exptl_crystal_size_mid 0.163
_exptl_crystal_size_min 0.026
_refine_diff_density_max 0.434
_refine_diff_density_min -0.663
_refine_diff_density_rms 0.061
_refine_ls_extinction_method none
_refine_ls_goodness_of_fit_ref 1.047
_refine_ls_hydrogen_treatment constr
_refine_ls_matrix_type full
_refine_ls_number_parameters 785
_refine_ls_number_reflns 13640
_refine_ls_number_restraints 42
_refine_ls_restrained_S_all 1.046
_refine_ls_R_factor_all 0.0643
_refine_ls_R_factor_gt 0.0506
_refine_ls_shift/su_max 0.001
_refine_ls_shift/su_mean 0.000
_refine_ls_structure_factor_coef Fsqd
_refine_ls_weighting_details 'w=1/[\s^2^(Fo^2^)+(0.0767P)^2^+0.4121P] where P=(Fo^2^+2Fc^2^)/3'
_refine_ls_weighting_scheme calc
_refine_ls_wR_factor_gt 0.1341
_refine_ls_wR_factor_ref 0.1529
_reflns_Friedel_coverage 0.000
_reflns_number_gt 11031
_reflns_number_total 13640
_reflns_threshold_expression 'I > 2\s(I)'
_cod_data_source_file om6b00841_si_002.cif
_cod_data_source_block shelx
_cod_database_code 4087145
_shelx_shelxl_version_number 2016/4
_shelx_space_group_comment
;
The symmetry employed for this shelxl refinement is uniquely defined
by the following loop, which should always be used as a source of
symmetry information in preference to the above space-group names.
They are only intended as comments.
;

loop_
_space_group_symop_operation_xyz
'x, y, z'
'-x, -y, -z'

loop_
_atom_site_label
_atom_site_type_symbol
_atom_site_fract_x
_atom_site_fract_y
_atom_site_fract_z
_atom_site_U_iso_or_equiv
_atom_site_adp_type
_atom_site_occupancy
_atom_site_site_symmetry_order
_atom_site_calc_flag
_atom_site_refinement_flags_posn
_atom_site_refinement_flags_adp
_atom_site_refinement_flags_occupancy
_atom_site_disorder_assembly
_atom_site_disorder_group
FE1 Fe 0.21940(4) 0.33618(4) 0.39735(2) 0.02693(10) Uani 1 1 d . . . . .
FE2 Fe 0.78595(4) 0.90632(4) 0.10404(2) 0.03199(11) Uani 1 1 d . . . . .
N1 N 0.3165(2) 0.1297(2) 0.60909(6) 0.0303(4) Uani 1 1 d . . . . .
N2 N 0.2637(2) 0.4479(2) 0.11037(6) 0.0311(4) Uani 1 1 d . . . . .
C1 C 0.3365(2) 0.4811(2) 0.36335(6) 0.0286(5) Uani 1 1 d . . . . .
C2 C 0.4186(2) 0.3898(3) 0.37469(7) 0.0323(5) Uani 1 1 d . . . . .
H2 H 0.458934 0.339921 0.357793 0.039 Uiso 1 1 calc R U . . .
C3 C 0.4402(3) 0.3731(3) 0.41121(8) 0.0396(6) Uani 1 1 d . . . . .
H3 H 0.498828 0.314680 0.418607 0.047 Uiso 1 1 calc R U . . .
C4 C 0.3775(3) 0.4405(3) 0.43693(7) 0.0421(6) Uani 1 1 d . . . . .
H4 H 0.390708 0.425215 0.461303 0.050 Uiso 1 1 calc R U . . .
C5 C 0.2944(3) 0.5315(3) 0.42599(7) 0.0382(6) Uani 1 1 d . . . . .
H5 H 0.251380 0.578212 0.442983 0.046 Uiso 1 1 calc R U . . .
C6 C 0.2759(3) 0.5521(2) 0.38955(7) 0.0321(5) Uani 1 1 d . . . . .
H6 H 0.221774 0.614785 0.382342 0.039 Uiso 1 1 calc R U . . .
C7 C 0.3146(3) 0.5050(2) 0.32540(7) 0.0315(5) Uani 1 1 d . . . . .
C8 C 0.4231(3) 0.5071(3) 0.30284(7) 0.0385(6) Uani 1 1 d . . . . .
H8 H 0.508634 0.486092 0.311482 0.046 Uiso 1 1 calc R U . . .
C9 C 0.4079(4) 0.5395(3) 0.26771(8) 0.0492(7) Uani 1 1 d . . . . .
H9 H 0.483650 0.542051 0.252704 0.059 Uiso 1 1 calc R U . . .
C10 C 0.2829(4) 0.5679(3) 0.25461(8) 0.0526(8) Uani 1 1 d . . . . .
H10 H 0.273100 0.591635 0.230785 0.063 Uiso 1 1 calc R U . . .
C11 C 0.1726(3) 0.5614(3) 0.27640(8) 0.0477(7) Uani 1 1 d . . . . .
H11 H 0.085561 0.578174 0.267277 0.057 Uiso 1 1 calc R U . . .
C12 C 0.1873(3) 0.5308(3) 0.31148(7) 0.0374(6) Uani 1 1 d . . . . .
H12 H 0.110619 0.527237 0.326225 0.045 Uiso 1 1 calc R U . . .
C13 C 0.1796(3) 0.1455(3) 0.41299(7) 0.0336(5) Uani 1 1 d . . . . .
C14 C 0.1934(3) 0.0340(3) 0.39061(9) 0.0453(7) Uani 1 1 d . . . . .
H14 H 0.207819 0.049239 0.366385 0.054 Uiso 1 1 calc R U . . .
C15 C 0.1871(3) -0.0976(3) 0.40215(12) 0.0597(10) Uani 1 1 d . . . . .
H15 H 0.197866 -0.169961 0.386005 0.072 Uiso 1 1 calc R U . . .
C16 C 0.1650(3) -0.1237(3) 0.43726(13) 0.0668(12) Uani 1 1 d . . . . .
H16 H 0.163475 -0.212637 0.445614 0.080 Uiso 1 1 calc R U . . .
C17 C 0.1454(4) -0.0183(4) 0.45972(11) 0.0632(10) Uani 1 1 d . . . . .
H17 H 0.126943 -0.035431 0.483668 0.076 Uiso 1 1 calc R U . . .
C18 C 0.1522(3) 0.1137(3) 0.44771(8) 0.0473(7) Uani 1 1 d . . . . .
H18 H 0.137731 0.184416 0.463806 0.057 Uiso 1 1 calc R U . . .
C19 C 0.0241(2) 0.3104(2) 0.37631(6) 0.0292(5) Uani 1 1 d . . . . .
C20 C -0.0241(3) 0.2306(2) 0.34410(7) 0.0323(5) Uani 1 1 d . . . . .
H20 H 0.033790 0.175726 0.334491 0.039 Uiso 1 1 calc R U . . .
C21 C -0.1525(3) 0.2288(3) 0.32591(7) 0.0401(6) Uani 1 1 d . . . . .
H21 H -0.179585 0.175263 0.303982 0.048 Uiso 1 1 calc R U . . .
C22 C -0.2418(3) 0.3044(3) 0.33939(8) 0.0429(6) Uani 1 1 d . . . . .
H22 H -0.329097 0.304590 0.326719 0.051 Uiso 1 1 calc R U . . .
C23 C -0.2018(3) 0.3794(3) 0.37147(9) 0.0426(6) Uani 1 1 d . . . . .
H23 H -0.263477 0.429334 0.381447 0.051 Uiso 1 1 calc R U . . .
C24 C -0.0716(3) 0.3826(3) 0.38941(8) 0.0362(5) Uani 1 1 d . . . . .
H24 H -0.046377 0.435733 0.411434 0.043 Uiso 1 1 calc R U . . .
C25 C 0.9422(3) 1.0662(2) 0.13502(7) 0.0341(5) Uani 1 1 d . . . . .
C26 C 1.0068(3) 0.9709(3) 0.11738(8) 0.0408(6) Uani 1 1 d . . . . .
H26 H 1.066599 0.926408 0.130635 0.049 Uiso 1 1 calc R U . . .
C27 C 0.9832(3) 0.9417(3) 0.08039(9) 0.0500(8) Uani 1 1 d . . . . .
H27 H 1.030733 0.880972 0.068905 0.060 Uiso 1 1 calc R U . . .
C28 C 0.8908(4) 1.0009(3) 0.06039(8) 0.0547(8) Uani 1 1 d . . . . .
H28 H 0.875295 0.979941 0.035521 0.066 Uiso 1 1 calc R U . . .
C29 C 0.8202(3) 1.0926(3) 0.07747(8) 0.0461(7) Uani 1 1 d . . . . .
H29 H 0.754230 1.130601 0.064373 0.055 Uiso 1 1 calc R U . . .
C30 C 0.8497(3) 1.1261(2) 0.11420(8) 0.0366(6) Uani 1 1 d . . . . .
H30 H 0.806257 1.190943 0.125387 0.044 Uiso 1 1 calc R U . . .
C31 C 0.9709(3) 1.1028(3) 0.17327(7) 0.0356(5) Uani 1 1 d . . . . .
C32 C 0.8709(3) 1.1424(3) 0.19386(8) 0.0457(6) Uani 1 1 d . . . . .
H32 H 0.778752 1.139403 0.183361 0.055 Uiso 1 1 calc R U . . .
C33 C 0.9037(4) 1.1855(4) 0.22909(9) 0.0591(8) Uani 1 1 d . . . . .
H33 H 0.833894 1.212053 0.242533 0.071 Uiso 1 1 calc R U . . .
C34 C 1.0368(4) 1.1910(4) 0.24525(9) 0.0618(9) Uani 1 1 d . . . . .
H34 H 1.059250 1.222759 0.269459 0.074 Uiso 1 1 calc R U . . .
C35 C 1.1360(4) 1.1497(4) 0.22577(9) 0.0576(8) Uani 1 1 d . . . . .
H35 H 1.226996 1.150851 0.236653 0.069 Uiso 1 1 calc R U . . .
C36 C 1.1032(3) 1.1060(3) 0.18998(9) 0.0453(6) Uani 1 1 d . . . . .
H36 H 1.172703 1.077896 0.176773 0.054 Uiso 1 1 calc R U . . .
C37 C 0.6238(3) 0.8804(3) 0.13431(8) 0.0378(6) Uani 1 1 d . . . . .
C38 C 0.5039(3) 0.9288(3) 0.12499(9) 0.0470(7) Uani 1 1 d . . . . .
H38 H 0.494576 0.961729 0.102080 0.056 Uiso 1 1 calc R U . . .
C39 C 0.3983(3) 0.9303(4) 0.14807(13) 0.0651(11) Uani 1 1 d . . . . .
H39 H 0.318432 0.963686 0.140674 0.078 Uiso 1 1 calc R U . . .
C40 C 0.4075(4) 0.8842(4) 0.18145(12) 0.0686(12) Uani 1 1 d . . . . .
H40 H 0.335922 0.887356 0.197354 0.082 Uiso 1 1 calc R U . . .
C41 C 0.5226(4) 0.8330(4) 0.19153(10) 0.0625(10) Uani 1 1 d . . . . .
H41 H 0.530266 0.799369 0.214405 0.075 Uiso 1 1 calc R U . . .
C42 C 0.6277(3) 0.8311(3) 0.16796(9) 0.0478(7) Uani 1 1 d . . . . .
H42 H 0.705393 0.794313 0.175236 0.057 Uiso 1 1 calc R U . . .
C43 C 0.7312(2) 0.7097(3) 0.08490(7) 0.0317(5) Uani 1 1 d . . . . .
C44 C 0.6784(3) 0.6708(3) 0.04950(8) 0.0429(6) Uani 1 1 d . . . . .
H44 H 0.650169 0.737444 0.035554 0.051 Uiso 1 1 calc R U . . .
C45 C 0.6665(3) 0.5369(3) 0.03433(8) 0.0501(7) Uani 1 1 d . . . . .
H45 H 0.629018 0.513913 0.010455 0.060 Uiso 1 1 calc R U . . .
C46 C 0.7079(3) 0.4384(3) 0.05334(9) 0.0457(7) Uani 1 1 d . . . . .
H46 H 0.703484 0.348711 0.042628 0.055 Uiso 1 1 calc R U . . .
C47 C 0.7562(3) 0.4723(3) 0.08846(9) 0.0431(6) Uani 1 1 d . . . . .
H47 H 0.782199 0.404387 0.102366 0.052 Uiso 1 1 calc R U . . .
C48 C 0.7669(3) 0.6057(3) 0.10356(7) 0.0365(5) Uani 1 1 d . . . . .
H48 H 0.800305 0.626124 0.127774 0.044 Uiso 1 1 calc R U . . .
C49 C 0.3398(3) 0.2505(2) 0.58478(7) 0.0336(5) Uani 1 1 d . . . . .
H49A H 0.379482 0.338718 0.599432 0.040 Uiso 1 1 calc R U . . .
H49B H 0.412201 0.239803 0.568207 0.040 Uiso 1 1 calc R U . . .
C50 C 0.2072(3) 0.2630(3) 0.56331(8) 0.0387(6) Uani 1 1 d . . . . .
H50A H 0.139066 0.287685 0.579373 0.046 Uiso 1 1 calc R U . . .
H50B H 0.159968 0.172276 0.550465 0.046 Uiso 1 1 calc R U . . .
C51 C 0.2478(3) 0.3750(3) 0.53687(8) 0.0439(6) Uani 1 1 d . . . . .
H51A H 0.306450 0.461913 0.549599 0.053 Uiso 1 1 calc R U . . .
H51B H 0.307026 0.344128 0.519262 0.053 Uiso 1 1 calc R U . . .
C52 C 0.1192(3) 0.4056(3) 0.51762(8) 0.0447(6) Uani 1 1 d . . . . .
H52A H 0.064036 0.443190 0.534712 0.067 Uiso 1 1 calc R U . . .
H52B H 0.059005 0.319379 0.505571 0.067 Uiso 1 1 calc R U . . .
H52C H 0.151186 0.474175 0.500119 0.067 Uiso 1 1 calc R U . . .
C53 C 0.2002(3) 0.1346(3) 0.63370(7) 0.0346(5) Uani 1 1 d . . . . .
H53A H 0.182900 0.050134 0.647329 0.042 Uiso 1 1 calc R U . . .
H53B H 0.111005 0.130518 0.619115 0.042 Uiso 1 1 calc R U . . .
C54 C 0.2300(4) 0.2615(3) 0.65966(9) 0.0486(7) Uani 1 1 d D . . . .
H54A H 0.312824 0.260605 0.676073 0.058 Uiso 0.79(3) 1 calc R U P A -1
H54B H 0.256441 0.346611 0.646382 0.058 Uiso 0.79(3) 1 calc R U P A -1
H54C H 0.240183 0.347708 0.646887 0.058 Uiso 0.21(3) 1 calc R U P A -2
H54D H 0.318964 0.269204 0.674648 0.058 Uiso 0.21(3) 1 calc R U P A -2
C55A C 0.1047(10) 0.2691(14) 0.6812(3) 0.060(2) Uani 0.79(3) 1 d D U P A -1
H55A H 0.129561 0.359331 0.695432 0.072 Uiso 0.79(3) 1 calc R U P A -1
H55B H 0.021873 0.268483 0.664624 0.072 Uiso 0.79(3) 1 calc R U P A -1
C56A C 0.0595(18) 0.1533(8) 0.7059(3) 0.091(3) Uani 0.79(3) 1 d D U P A -1
H56A H 0.140976 0.150904 0.722164 0.137 Uiso 0.79(3) 1 calc R U P A -1
H56B H 0.026272 0.063735 0.692029 0.137 Uiso 0.79(3) 1 calc R U P A -1
H56C H -0.018092 0.170279 0.719529 0.137 Uiso 0.79(3) 1 calc R U P A -1
C55B C 0.103(4) 0.240(6) 0.6822(12) 0.069(8) Uani 0.21(3) 1 d D U P A -2
H55C H 0.089216 0.330602 0.691180 0.083 Uiso 0.21(3) 1 calc R U P A -2
H55D H 0.014330 0.187697 0.668102 0.083 Uiso 0.21(3) 1 calc R U P A -2
C56B C 0.136(5) 0.157(3) 0.7126(7) 0.074(7) Uani 0.21(3) 1 d D U P A -2
H56D H 0.235674 0.193963 0.721512 0.110 Uiso 0.21(3) 1 calc R U P A -2
H56E H 0.119759 0.058717 0.704230 0.110 Uiso 0.21(3) 1 calc R U P A -2
H56F H 0.073155 0.164249 0.731588 0.110 Uiso 0.21(3) 1 calc R U P A -2
C57 C 0.4598(3) 0.1464(3) 0.62974(7) 0.0329(5) Uani 1 1 d . . . . .
H57A H 0.533075 0.147383 0.612537 0.039 Uiso 1 1 calc R U . . .
H57B H 0.485337 0.238616 0.643104 0.039 Uiso 1 1 calc R U . . .
C58 C 0.4678(3) 0.0364(3) 0.65552(8) 0.0418(6) Uani 1 1 d . . . . .
H58A H 0.475579 -0.049668 0.642351 0.050 Uiso 1 1 calc R U . . .
H58B H 0.379315 0.013640 0.668261 0.050 Uiso 1 1 calc R U . . .
C59 C 0.5962(3) 0.0886(3) 0.68203(8) 0.0454(7) Uani 1 1 d . . . . .
H59A H 0.683794 0.115056 0.669034 0.054 Uiso 1 1 calc R U . . .
H59B H 0.586333 0.173192 0.695528 0.054 Uiso 1 1 calc R U . . .
C60 C 0.6125(5) -0.0196(4) 0.70781(11) 0.0752(12) Uani 1 1 d . . . . .
H60A H 0.693826 0.020464 0.724968 0.113 Uiso 1 1 calc R U . . .
H60B H 0.629076 -0.101168 0.694749 0.113 Uiso 1 1 calc R U . . .
H60C H 0.525195 -0.048085 0.720337 0.113 Uiso 1 1 calc R U . . .
C61 C 0.2701(3) -0.0106(2) 0.58796(7) 0.0322(5) Uani 1 1 d . . . . .
H61A H 0.263413 -0.085071 0.604683 0.039 Uiso 1 1 calc R U . . .
H61B H 0.173001 -0.020512 0.576751 0.039 Uiso 1 1 calc R U . . .
C62 C 0.3654(3) -0.0345(3) 0.55948(7) 0.0362(5) Uani 1 1 d . . . . .
H62A H 0.463813 -0.022346 0.570087 0.043 Uiso 1 1 calc R U . . .
H62B H 0.368319 0.035396 0.541608 0.043 Uiso 1 1 calc R U . . .
C63 C 0.3111(3) -0.1812(3) 0.54141(7) 0.0372(5) Uani 1 1 d . . . . .
H63A H 0.306177 -0.250955 0.559405 0.045 Uiso 1 1 calc R U . . .
H63B H 0.213448 -0.192595 0.530422 0.045 Uiso 1 1 calc R U . . .
C64 C 0.4080(4) -0.2078(3) 0.51316(8) 0.0474(7) Uani 1 1 d . . . . .
H64A H 0.506283 -0.189668 0.523610 0.071 Uiso 1 1 calc R U . . .
H64B H 0.404682 -0.145806 0.493978 0.071 Uiso 1 1 calc R U . . .
H64C H 0.375599 -0.305148 0.503687 0.071 Uiso 1 1 calc R U . . .
C65 C 0.4013(3) 0.4736(3) 0.13403(7) 0.0366(5) Uani 1 1 d . . . . .
H65A H 0.481219 0.476528 0.118702 0.044 Uiso 1 1 calc R U . . .
H65B H 0.418526 0.566687 0.146645 0.044 Uiso 1 1 calc R U . . .
C66 C 0.4053(3) 0.3676(3) 0.16128(8) 0.0442(6) Uani 1 1 d . . . . .
H66A H 0.332061 0.369398 0.178339 0.053 Uiso 1 1 calc R U . . .
H66B H 0.383287 0.272844 0.149342 0.053 Uiso 1 1 calc R U . . .
C67 C 0.5517(3) 0.4005(4) 0.18088(9) 0.0516(7) Uani 1 1 d . . . . .
H67A H 0.574673 0.496887 0.191822 0.062 Uiso 1 1 calc R U . . .
H67B H 0.623903 0.395885 0.163724 0.062 Uiso 1 1 calc R U . . .
C68 C 0.5608(4) 0.3004(4) 0.20958(10) 0.0619(9) Uani 1 1 d . . . . .
H68A H 0.542600 0.205281 0.198762 0.093 Uiso 1 1 calc R U . . .
H68B H 0.489210 0.304188 0.226603 0.093 Uiso 1 1 calc R U . . .
H68C H 0.656351 0.327403 0.221853 0.093 Uiso 1 1 calc R U . . .
C69 C 0.2317(3) 0.3081(3) 0.08914(7) 0.0348(5) Uani 1 1 d . . . . .
H69A H 0.205188 0.233296 0.105698 0.042 Uiso 1 1 calc R U . . .
H69B H 0.147350 0.301100 0.072502 0.042 Uiso 1 1 calc R U . . .
C70 C 0.3513(3) 0.2804(3) 0.06804(7) 0.0381(6) Uani 1 1 d . . . . .
H70A H 0.432685 0.274411 0.084346 0.046 Uiso 1 1 calc R U . . .
H70B H 0.385174 0.357776 0.052573 0.046 Uiso 1 1 calc R U . . .
C71 C 0.2958(3) 0.1441(3) 0.04563(9) 0.0475(7) Uani 1 1 d . . . . .
H71A H 0.220697 0.154605 0.027961 0.057 Uiso 1 1 calc R U . . .
H71B H 0.251409 0.070011 0.061085 0.057 Uiso 1 1 calc R U . . .
C72 C 0.4118(3) 0.0988(3) 0.02639(8) 0.0455(7) Uani 1 1 d . . . . .
H72A H 0.368670 0.014374 0.011085 0.068 Uiso 1 1 calc R U . . .
H72B H 0.481802 0.079296 0.043761 0.068 Uiso 1 1 calc R U . . .
H72C H 0.459507 0.173519 0.011929 0.068 Uiso 1 1 calc R U . . .
C73 C 0.2884(3) 0.5689(3) 0.08631(7) 0.0341(5) Uani 1 1 d . . . . .
H73A H 0.307350 0.656861 0.101389 0.041 Uiso 1 1 calc R U . . .
H73B H 0.375661 0.570245 0.073846 0.041 Uiso 1 1 calc R U . . .
C74 C 0.1685(3) 0.5676(3) 0.05888(7) 0.0385(6) Uani 1 1 d . . . . .
H74A H 0.078095 0.558622 0.070529 0.046 Uiso 1 1 calc R U . . .
H74B H 0.155940 0.486753 0.041550 0.046 Uiso 1 1 calc R U . . .
C75 C 0.2039(3) 0.7029(3) 0.03979(7) 0.0398(6) Uani 1 1 d . . . . .
H75A H 0.217926 0.783278 0.057365 0.048 Uiso 1 1 calc R U . . .
H75B H 0.294449 0.711153 0.028260 0.048 Uiso 1 1 calc R U . . .
C76 C 0.0865(3) 0.7084(3) 0.01199(8) 0.0464(7) Uani 1 1 d . . . . .
H76A H 0.080908 0.636668 -0.007134 0.070 Uiso 1 1 calc R U . . .
H76B H 0.107970 0.800594 0.002326 0.070 Uiso 1 1 calc R U . . .
H76C H -0.005160 0.691533 0.022863 0.070 Uiso 1 1 calc R U . . .
C77 C 0.1352(3) 0.4420(2) 0.13158(7) 0.0323(5) Uani 1 1 d . . . . .
H77A H 0.130338 0.368372 0.148494 0.039 Uiso 1 1 calc R U . . .
H77B H 0.048435 0.412672 0.115110 0.039 Uiso 1 1 calc R U . . .
C78 C 0.1298(3) 0.5758(3) 0.15236(7) 0.0346(5) Uani 1 1 d . . . . .
H78A H 0.222685 0.616671 0.165864 0.042 Uiso 1 1 calc R U . . .
H78B H 0.111860 0.644554 0.135794 0.042 Uiso 1 1 calc R U . . .
C79 C 0.0112(3) 0.5439(3) 0.17774(7) 0.0363(5) Uani 1 1 d . . . . .
H79A H -0.079409 0.494301 0.164292 0.044 Uiso 1 1 calc R U . . .
H79B H 0.034189 0.481137 0.195400 0.044 Uiso 1 1 calc R U . . .
C80 C -0.0090(3) 0.6747(3) 0.19695(8) 0.0465(7) Uani 1 1 d . . . . .
H80A H -0.034280 0.736147 0.179617 0.070 Uiso 1 1 calc R U . . .
H80B H 0.079960 0.723457 0.210622 0.070 Uiso 1 1 calc R U . . .
H80C H -0.085797 0.648938 0.213004 0.070 Uiso 1 1 calc R U . . .

loop_
_atom_site_aniso_label
_atom_site_aniso_U_11
_atom_site_aniso_U_22
_atom_site_aniso_U_33
_atom_site_aniso_U_23
_atom_site_aniso_U_13
_atom_site_aniso_U_12
FE1 0.02658(19) 0.02287(18) 0.03080(19) 0.00212(14) 0.00003(14) 0.00573(13)
FE2 0.0310(2) 0.02744(19) 0.0378(2) 0.00356(15) 0.00848(16) 0.00633(15)
N1 0.0261(10) 0.0275(10) 0.0357(10) 0.0036(8) -0.0027(8) 0.0049(8)
N2 0.0258(10) 0.0262(10) 0.0387(11) 0.0004(8) 0.0048(8) 0.0014(8)
C1 0.0269(11) 0.0215(10) 0.0350(12) 0.0008(9) -0.0016(9) 0.0025(8)
C2 0.0213(10) 0.0331(12) 0.0417(13) 0.0042(10) 0.0049(9) 0.0048(9)
C3 0.0274(12) 0.0403(14) 0.0489(15) 0.0116(12) -0.0069(11) 0.0052(10)
C4 0.0429(14) 0.0401(14) 0.0335(13) 0.0036(11) -0.0083(11) -0.0052(11)
C5 0.0450(14) 0.0291(12) 0.0353(13) -0.0071(10) 0.0036(11) 0.0016(10)
C6 0.0352(12) 0.0169(10) 0.0410(13) -0.0006(9) 0.0014(10) 0.0016(9)
C7 0.0339(12) 0.0264(11) 0.0328(12) 0.0011(9) 0.0008(10) 0.0057(9)
C8 0.0389(14) 0.0356(13) 0.0394(13) 0.0001(11) 0.0033(11) 0.0072(11)
C9 0.0569(18) 0.0506(16) 0.0362(14) -0.0023(12) 0.0116(13) 0.0059(14)
C10 0.0615(19) 0.0590(18) 0.0304(13) 0.0067(12) -0.0052(13) 0.0040(15)
C11 0.0454(16) 0.0522(17) 0.0420(15) 0.0109(13) -0.0083(12) 0.0070(13)
C12 0.0350(13) 0.0357(13) 0.0384(13) 0.0081(10) 0.0003(11) 0.0031(10)
C13 0.0245(11) 0.0286(12) 0.0470(14) 0.0045(10) -0.0024(10) 0.0062(9)
C14 0.0396(14) 0.0327(13) 0.0669(19) 0.0035(13) 0.0071(13) 0.0144(11)
C15 0.0411(16) 0.0292(14) 0.113(3) 0.0126(17) 0.0125(18) 0.0128(12)
C16 0.0378(16) 0.0313(15) 0.132(4) 0.0319(19) -0.0123(19) 0.0085(12)
C17 0.0526(18) 0.057(2) 0.072(2) 0.0370(18) -0.0143(16) -0.0018(15)
C18 0.0507(16) 0.0385(14) 0.0467(15) 0.0097(12) -0.0035(13) 0.0006(12)
C19 0.0271(11) 0.0262(11) 0.0348(12) 0.0051(9) 0.0025(9) 0.0072(9)
C20 0.0308(12) 0.0290(12) 0.0369(12) 0.0030(10) 0.0037(10) 0.0071(9)
C21 0.0354(13) 0.0421(14) 0.0381(13) 0.0064(11) -0.0027(11) 0.0020(11)
C22 0.0246(12) 0.0458(15) 0.0589(17) 0.0187(13) -0.0011(11) 0.0079(11)
C23 0.0318(13) 0.0355(13) 0.0653(18) 0.0108(13) 0.0113(12) 0.0143(11)
C24 0.0330(12) 0.0319(12) 0.0445(14) 0.0024(10) 0.0079(11) 0.0087(10)
C25 0.0286(12) 0.0268(11) 0.0463(14) 0.0053(10) 0.0077(10) 0.0045(9)
C26 0.0268(12) 0.0340(13) 0.0612(17) -0.0002(12) 0.0142(12) 0.0050(10)
C27 0.0370(14) 0.0464(16) 0.0621(19) -0.0063(14) 0.0305(14) -0.0016(12)
C28 0.068(2) 0.0485(17) 0.0390(15) 0.0029(13) 0.0226(15) -0.0049(15)
C29 0.0514(17) 0.0408(15) 0.0432(15) 0.0173(12) 0.0085(13) 0.0025(12)
C30 0.0404(13) 0.0196(11) 0.0484(15) 0.0064(10) 0.0065(11) 0.0034(9)
C31 0.0357(13) 0.0285(12) 0.0437(14) 0.0076(10) 0.0064(11) 0.0082(10)
C32 0.0487(16) 0.0507(16) 0.0432(15) 0.0068(13) 0.0089(13) 0.0206(13)
C33 0.074(2) 0.069(2) 0.0420(16) 0.0041(15) 0.0110(16) 0.0313(18)
C34 0.077(2) 0.066(2) 0.0404(16) 0.0045(15) -0.0014(16) 0.0167(18)
C35 0.0493(18) 0.064(2) 0.0552(19) 0.0177(16) -0.0073(15) 0.0056(15)
C36 0.0378(14) 0.0446(15) 0.0541(17) 0.0124(13) 0.0040(13) 0.0096(12)
C37 0.0354(13) 0.0288(12) 0.0472(14) -0.0060(11) 0.0051(11) 0.0058(10)
C38 0.0321(14) 0.0435(15) 0.0633(19) -0.0067(13) 0.0045(13) 0.0078(11)
C39 0.0353(16) 0.056(2) 0.101(3) -0.023(2) 0.0125(18) 0.0116(14)
C40 0.0505(19) 0.057(2) 0.089(3) -0.026(2) 0.039(2) -0.0036(15)
C41 0.068(2) 0.0518(18) 0.058(2) -0.0005(15) 0.0285(18) -0.0066(16)
C42 0.0455(16) 0.0433(15) 0.0540(17) 0.0058(13) 0.0167(14) 0.0070(12)
C43 0.0256(11) 0.0335(12) 0.0365(12) 0.0014(10) 0.0067(9) 0.0078(9)
C44 0.0448(15) 0.0447(15) 0.0389(14) 0.0093(12) 0.0028(12) 0.0097(12)
C45 0.0516(17) 0.0507(17) 0.0382(14) -0.0075(13) 0.0081(13) -0.0043(13)
C46 0.0407(15) 0.0344(14) 0.0592(18) -0.0073(13) 0.0146(13) 0.0041(11)
C47 0.0374(14) 0.0326(13) 0.0606(18) 0.0049(12) 0.0037(13) 0.0107(11)
C48 0.0329(12) 0.0335(13) 0.0426(14) 0.0042(11) 0.0003(11) 0.0079(10)
C49 0.0317(12) 0.0272(11) 0.0401(13) 0.0064(10) 0.0005(10) 0.0041(9)
C50 0.0316(13) 0.0381(13) 0.0449(14) 0.0080(11) -0.0029(11) 0.0062(10)
C51 0.0383(14) 0.0485(16) 0.0435(15) 0.0144(12) -0.0045(12) 0.0077(12)
C52 0.0497(16) 0.0469(15) 0.0400(14) 0.0071(12) -0.0050(12) 0.0176(13)
C53 0.0285(12) 0.0350(13) 0.0405(13) 0.0094(10) 0.0052(10) 0.0064(10)
C54 0.0568(18) 0.0352(14) 0.0539(17) 0.0011(13) 0.0122(14) 0.0103(12)
C55A 0.057(3) 0.053(5) 0.070(4) -0.011(3) 0.016(3) 0.018(3)
C56A 0.101(8) 0.065(3) 0.102(5) -0.015(3) 0.062(6) 0.002(4)
C55B 0.079(12) 0.059(16) 0.071(12) -0.020(10) 0.022(11) 0.020(10)
C56B 0.093(16) 0.084(12) 0.049(10) 0.006(9) 0.056(11) 0.022(13)
C57 0.0261(11) 0.0288(11) 0.0406(13) 0.0036(10) -0.0060(10) 0.0027(9)
C58 0.0402(14) 0.0334(13) 0.0489(15) 0.0108(11) -0.0090(12) 0.0054(11)
C59 0.0471(16) 0.0436(15) 0.0446(15) 0.0022(12) -0.0121(13) 0.0136(12)
C60 0.087(3) 0.066(2) 0.069(2) 0.0212(19) -0.030(2) 0.016(2)
C61 0.0277(11) 0.0240(11) 0.0409(13) 0.0023(10) -0.0032(10) 0.0005(9)
C62 0.0344(13) 0.0297(12) 0.0409(13) 0.0039(10) 0.0033(11) 0.0011(10)
C63 0.0399(14) 0.0338(13) 0.0372(13) 0.0033(10) -0.0041(11) 0.0096(10)
C64 0.0597(18) 0.0456(16) 0.0378(14) 0.0002(12) 0.0002(13) 0.0165(13)
C65 0.0244(11) 0.0391(13) 0.0436(14) -0.0004(11) 0.0013(10) 0.0039(10)
C66 0.0386(14) 0.0462(15) 0.0481(16) 0.0068(12) 0.0045(12) 0.0106(12)
C67 0.0395(15) 0.067(2) 0.0506(17) 0.0062(15) 0.0006(13) 0.0188(14)
C68 0.059(2) 0.074(2) 0.062(2) 0.0127(18) -0.0032(17) 0.0334(18)
C69 0.0310(12) 0.0293(12) 0.0424(13) -0.0007(10) 0.0077(10) 0.0042(9)
C70 0.0322(13) 0.0377(13) 0.0432(14) 0.0006(11) 0.0118(11) 0.0054(10)
C71 0.0375(14) 0.0435(15) 0.0585(18) -0.0131(13) 0.0117(13) 0.0062(12)
C72 0.0420(15) 0.0461(16) 0.0500(16) -0.0010(13) 0.0131(13) 0.0128(12)
C73 0.0321(12) 0.0290(12) 0.0383(13) 0.0022(10) 0.0062(10) 0.0020(9)
C74 0.0385(14) 0.0394(14) 0.0354(13) 0.0000(11) 0.0024(11) 0.0060(11)
C75 0.0438(14) 0.0370(13) 0.0399(14) 0.0030(11) 0.0050(11) 0.0121(11)
C76 0.0517(17) 0.0533(17) 0.0373(14) 0.0047(12) 0.0037(12) 0.0192(13)
C77 0.0297(12) 0.0293(12) 0.0365(12) 0.0005(10) 0.0068(10) 0.0045(9)
C78 0.0359(13) 0.0347(13) 0.0334(12) 0.0011(10) 0.0027(10) 0.0094(10)
C79 0.0362(13) 0.0425(14) 0.0317(12) 0.0036(10) 0.0020(10) 0.0127(11)
C80 0.0487(16) 0.0579(17) 0.0373(14) -0.0028(13) 0.0041(12) 0.0228(14)

loop_
_atom_type_symbol
_atom_type_description
_atom_type_scat_dispersion_real
_atom_type_scat_dispersion_imag
_atom_type_scat_source
C C 0.0181 0.0091 'International Tables Vol C Tables 4.2.6.8 and 6.1.1.4'
H H 0.0000 0.0000 'International Tables Vol C Tables 4.2.6.8 and 6.1.1.4'
Fe Fe -1.1336 3.1974 'International Tables Vol C Tables 4.2.6.8 and 6.1.1.4'
N N 0.0311 0.0180 'International Tables Vol C Tables 4.2.6.8 and 6.1.1.4'

loop_
_exptl_crystal_face_index_h
_exptl_crystal_face_index_k
_exptl_crystal_face_index_l
_exptl_crystal_face_perp_dist
5 -5 -3 0.1122
1 -1 24 0.0132
-1 1 -24 0.0132
-3 -4 -2 0.4591
4 -3 -18 0.0881
3 5 2 0.3065
-5 5 8 0.0480

loop_
_geom_angle_atom_site_label_1
_geom_angle_atom_site_label_2
_geom_angle_atom_site_label_3
_geom_angle
C19 FE1 C13 93.12(10)
C19 FE1 C3 170.13(11)
C13 FE1 C3 92.35(10)
C19 FE1 C5 111.57(11)
C13 FE1 C5 131.16(11)
C3 FE1 C5 70.36(11)
C19 FE1 C4 147.14(11)
C13 FE1 C4 100.24(11)
C3 FE1 C4 38.90(12)
C5 FE1 C4 39.21(11)
C19 FE1 C2 131.08(10)
C13 FE1 C2 110.68(10)
C3 FE1 C2 39.06(11)
C5 FE1 C2 84.47(10)
C4 FE1 C2 71.32(11)
C19 FE1 C6 92.95(10)
C13 FE1 C6 170.21(11)
C3 FE1 C6 82.78(10)
C5 FE1 C6 39.11(10)
C4 FE1 C6 70.68(10)
C2 FE1 C6 70.53(10)
C19 FE1 C1 100.69(9)
C13 FE1 C1 146.09(10)
C3 FE1 C1 70.43(10)
C5 FE1 C1 71.52(10)
C4 FE1 C1 84.66(10)
C2 FE1 C1 38.98(9)
C6 FE1 C1 39.25(9)
C37 FE2 C43 93.43(10)
C37 FE2 C26 130.45(12)
C43 FE2 C26 110.28(10)
C37 FE2 C29 112.99(12)
C43 FE2 C29 130.16(12)
C26 FE2 C29 84.41(12)
C37 FE2 C27 169.53(13)
C43 FE2 C27 91.15(11)
C26 FE2 C27 39.12(13)
C29 FE2 C27 70.52(13)
C37 FE2 C30 94.25(10)
C43 FE2 C30 168.92(11)
C26 FE2 C30 70.23(10)
C29 FE2 C30 38.94(11)
C27 FE2 C30 82.64(11)
C37 FE2 C28 148.94(14)
C43 FE2 C28 99.32(11)
C26 FE2 C28 70.72(13)
C29 FE2 C28 39.26(13)
C27 FE2 C28 38.52(14)
C30 FE2 C28 70.15(11)
C37 FE2 C25 100.70(10)
C43 FE2 C25 146.31(10)
C26 FE2 C25 39.12(10)
C29 FE2 C25 71.28(11)
C27 FE2 C25 70.64(11)
C30 FE2 C25 38.90(10)
C28 FE2 C25 84.05(12)
C53 N1 C61 106.66(18)
C53 N1 C57 111.20(19)
C61 N1 C57 111.07(18)
C53 N1 C49 111.27(19)
C61 N1 C49 111.38(19)
C57 N1 C49 105.33(18)
C77 N2 C69 105.41(17)
C77 N2 C73 111.56(19)
C69 N2 C73 111.5(2)
C77 N2 C65 112.0(2)
C69 N2 C65 111.6(2)
C73 N2 C65 104.94(18)
C2 C1 C6 118.3(2)
C2 C1 C7 121.6(2)
C6 C1 C7 120.1(2)
C2 C1 FE1 69.82(13)
C6 C1 FE1 69.73(13)
C7 C1 FE1 133.09(16)
C3 C2 C1 119.7(2)
C3 C2 FE1 70.35(15)
C1 C2 FE1 71.20(14)
C3 C2 H2 120.1
C1 C2 H2 120.1
FE1 C2 H2 131.0
C4 C3 C2 121.9(2)
C4 C3 FE1 70.56(15)
C2 C3 FE1 70.58(14)
C4 C3 H3 119.1
C2 C3 H3 119.1
FE1 C3 H3 133.2
C3 C4 C5 119.0(2)
C3 C4 FE1 70.54(15)
C5 C4 FE1 70.38(15)
C3 C4 H4 120.5
C5 C4 H4 120.5
FE1 C4 H4 131.3
C6 C5 C4 119.4(2)
C6 C5 FE1 70.60(14)
C4 C5 FE1 70.41(14)
C6 C5 H5 120.3
C4 C5 H5 120.3
FE1 C5 H5 131.4
C5 C6 C1 121.6(2)
C5 C6 FE1 70.29(14)
C1 C6 FE1 71.02(13)
C5 C6 H6 119.2
C1 C6 H6 119.2
FE1 C6 H6 132.7
C8 C7 C12 118.2(2)
C8 C7 C1 120.2(2)
C12 C7 C1 121.5(2)
C7 C8 C9 120.8(3)
C7 C8 H8 119.6
C9 C8 H8 119.6
C10 C9 C8 120.2(3)
C10 C9 H9 119.9
C8 C9 H9 119.9
C11 C10 C9 119.5(3)
C11 C10 H10 120.2
C9 C10 H10 120.2
C10 C11 C12 120.7(3)
C10 C11 H11 119.7
C12 C11 H11 119.7
C11 C12 C7 120.5(3)
C11 C12 H12 119.7
C7 C12 H12 119.7
C18 C13 C14 115.2(3)
C18 C13 FE1 123.1(2)
C14 C13 FE1 121.3(2)
C15 C14 C13 123.0(3)
C15 C14 H14 118.5
C13 C14 H14 118.5
C16 C15 C14 120.0(3)
C16 C15 H15 120.0
C14 C15 H15 120.0
C17 C16 C15 118.7(3)
C17 C16 H16 120.7
C15 C16 H16 120.7
C16 C17 C18 120.6(4)
C16 C17 H17 119.7
C18 C17 H17 119.7
C13 C18 C17 122.4(3)
C13 C18 H18 118.8
C17 C18 H18 118.8
C24 C19 C20 114.7(2)
C24 C19 FE1 123.16(19)
C20 C19 FE1 121.68(18)
C21 C20 C19 122.7(2)
C21 C20 H20 118.7
C19 C20 H20 118.7
C22 C21 C20 120.5(3)
C22 C21 H21 119.7
C20 C21 H21 119.7
C23 C22 C21 118.8(3)
C23 C22 H22 120.6
C21 C22 H22 120.6
C22 C23 C24 120.4(3)
C22 C23 H23 119.8
C24 C23 H23 119.8
C23 C24 C19 122.8(3)
C23 C24 H24 118.6
C19 C24 H24 118.6
C30 C25 C26 117.4(3)
C30 C25 C31 121.1(2)
C26 C25 C31 121.4(3)
C30 C25 FE2 69.71(15)
C26 C25 FE2 68.77(15)
C31 C25 FE2 133.53(17)
C27 C26 C25 120.7(3)
C27 C26 FE2 71.04(17)
C25 C26 FE2 72.11(15)
C27 C26 H26 119.6
C25 C26 H26 119.6
FE2 C26 H26 129.7
C28 C27 C26 120.9(3)
C28 C27 FE2 71.11(17)
C26 C27 FE2 69.84(15)
C28 C27 H27 119.5
C26 C27 H27 119.5
FE2 C27 H27 132.7
C27 C28 C29 119.7(3)
C27 C28 FE2 70.37(17)
C29 C28 FE2 69.85(16)
C27 C28 H28 120.2
C29 C28 H28 120.2
FE2 C28 H28 132.6
C30 C29 C28 118.9(3)
C30 C29 FE2 70.92(15)
C28 C29 FE2 70.88(17)
C30 C29 H29 120.6
C28 C29 H29 120.6
FE2 C29 H29 130.0
C29 C30 C25 122.3(3)
C29 C30 FE2 70.14(15)
C25 C30 FE2 71.39(14)
C29 C30 H30 118.9
C25 C30 H30 118.9
FE2 C30 H30 133.0
C36 C31 C32 117.4(3)
C36 C31 C25 120.5(2)
C32 C31 C25 122.0(3)
C33 C32 C31 121.0(3)
C33 C32 H32 119.5
C31 C32 H32 119.5
C32 C33 C34 121.0(3)
C32 C33 H33 119.5
C34 C33 H33 119.5
C35 C34 C33 119.1(3)
C35 C34 H34 120.5
C33 C34 H34 120.5
C34 C35 C36 120.1(3)
C34 C35 H35 120.0
C36 C35 H35 120.0
C31 C36 C35 121.4(3)
C31 C36 H36 119.3
C35 C36 H36 119.3
C42 C37 C38 115.3(3)
C42 C37 FE2 123.0(2)
C38 C37 FE2 121.2(2)
C39 C38 C37 122.2(3)
C39 C38 H38 118.9
C37 C38 H38 118.9
C40 C39 C38 120.9(4)
C40 C39 H39 119.5
C38 C39 H39 119.5
C39 C40 C41 118.9(3)
C39 C40 H40 120.6
C41 C40 H40 120.6
C40 C41 C42 119.7(4)
C40 C41 H41 120.1
C42 C41 H41 120.1
C37 C42 C41 123.0(3)
C37 C42 H42 118.5
C41 C42 H42 118.5
C48 C43 C44 115.4(2)
C48 C43 FE2 121.24(19)
C44 C43 FE2 122.3(2)
C45 C44 C43 121.8(3)
C45 C44 H44 119.1
C43 C44 H44 119.1
C46 C45 C44 121.0(3)
C46 C45 H45 119.5
C44 C45 H45 119.5
C45 C46 C47 118.5(3)
C45 C46 H46 120.7
C47 C46 H46 120.7
C46 C47 C48 120.3(3)
C46 C47 H47 119.9
C48 C47 H47 119.9
C43 C48 C47 123.0(3)
C43 C48 H48 118.5
C47 C48 H48 118.5
C50 C49 N1 115.2(2)
C50 C49 H49A 108.5
N1 C49 H49A 108.5
C50 C49 H49B 108.5
N1 C49 H49B 108.5
H49A C49 H49B 107.5
C49 C50 C51 110.0(2)
C49 C50 H50A 109.7
C51 C50 H50A 109.7
C49 C50 H50B 109.7
C51 C50 H50B 109.7
H50A C50 H50B 108.2
C52 C51 C50 112.9(2)
C52 C51 H51A 109.0
C50 C51 H51A 109.0
C52 C51 H51B 109.0
C50 C51 H51B 109.0
H51A C51 H51B 107.8
C51 C52 H52A 109.5
C51 C52 H52B 109.5
H52A C52 H52B 109.5
C51 C52 H52C 109.5
H52A C52 H52C 109.5
H52B C52 H52C 109.5
N1 C53 C54 115.7(2)
N1 C53 H53A 108.3
C54 C53 H53A 108.3
N1 C53 H53B 108.3
C54 C53 H53B 108.3
H53A C53 H53B 107.4
C55A C54 C53 113.8(6)
C53 C54 C55B 106(3)
C55A C54 H54A 108.8
C53 C54 H54A 108.8
C55A C54 H54B 108.8
C53 C54 H54B 108.8
H54A C54 H54B 107.7
C53 C54 H54C 110.6
C55B C54 H54C 110.6
C53 C54 H54D 110.6
C55B C54 H54D 110.6
H54C C54 H54D 108.7
C56A C55A C54 115.7(7)
C56A C55A H55A 108.4
C54 C55A H55A 108.4
C56A C55A H55B 108.4
C54 C55A H55B 108.4
H55A C55A H55B 107.4
C55A C56A H56A 109.5
C55A C56A H56B 109.5
H56A C56A H56B 109.5
C55A C56A H56C 109.5
H56A C56A H56C 109.5
H56B C56A H56C 109.5
C56B C55B C54 106.0(19)
C56B C55B H55C 110.5
C54 C55B H55C 110.5
C56B C55B H55D 110.5
C54 C55B H55D 110.5
H55C C55B H55D 108.7
C55B C56B H56D 109.5
C55B C56B H56E 109.5
H56D C56B H56E 109.5
C55B C56B H56F 109.5
H56D C56B H56F 109.5
H56E C56B H56F 109.5
C58 C57 N1 116.4(2)
C58 C57 H57A 108.2
N1 C57 H57A 108.2
C58 C57 H57B 108.2
N1 C57 H57B 108.2
H57A C57 H57B 107.3
C57 C58 C59 110.4(2)
C57 C58 H58A 109.6
C59 C58 H58A 109.6
C57 C58 H58B 109.6
C59 C58 H58B 109.6
H58A C58 H58B 108.1
C60 C59 C58 112.7(3)
C60 C59 H59A 109.1
C58 C59 H59A 109.1
C60 C59 H59B 109.1
C58 C59 H59B 109.1
H59A C59 H59B 107.8
C59 C60 H60A 109.5
C59 C60 H60B 109.5
H60A C60 H60B 109.5
C59 C60 H60C 109.5
H60A C60 H60C 109.5
H60B C60 H60C 109.5
C62 C61 N1 116.07(19)
C62 C61 H61A 108.3
N1 C61 H61A 108.3
C62 C61 H61B 108.3
N1 C61 H61B 108.3
H61A C61 H61B 107.4
C61 C62 C63 111.0(2)
C61 C62 H62A 109.4
C63 C62 H62A 109.4
C61 C62 H62B 109.4
C63 C62 H62B 109.4
H62A C62 H62B 108.0
C64 C63 C62 111.5(2)
C64 C63 H63A 109.3
C62 C63 H63A 109.3
C64 C63 H63B 109.3
C62 C63 H63B 109.3
H63A C63 H63B 108.0
C63 C64 H64A 109.5
C63 C64 H64B 109.5
H64A C64 H64B 109.5
C63 C64 H64C 109.5
H64A C64 H64C 109.5
H64B C64 H64C 109.5
C66 C65 N2 116.1(2)
C66 C65 H65A 108.3
N2 C65 H65A 108.3
C66 C65 H65B 108.3
N2 C65 H65B 108.3
H65A C65 H65B 107.4
C67 C66 C65 110.1(2)
C67 C66 H66A 109.6
C65 C66 H66A 109.6
C67 C66 H66B 109.6
C65 C66 H66B 109.6
H66A C66 H66B 108.1
C66 C67 C68 112.6(3)
C66 C67 H67A 109.1
C68 C67 H67A 109.1
C66 C67 H67B 109.1
C68 C67 H67B 109.1
H67A C67 H67B 107.8
C67 C68 H68A 109.5
C67 C68 H68B 109.5
H68A C68 H68B 109.5
C67 C68 H68C 109.5
H68A C68 H68C 109.5
H68B C68 H68C 109.5
C70 C69 N2 116.3(2)
C70 C69 H69A 108.2
N2 C69 H69A 108.2
C70 C69 H69B 108.2
N2 C69 H69B 108.2
H69A C69 H69B 107.4
C69 C70 C71 109.0(2)
C69 C70 H70A 109.9
C71 C70 H70A 109.9
C69 C70 H70B 109.9
C71 C70 H70B 109.9
H70A C70 H70B 108.3
C70 C71 C72 113.2(2)
C70 C71 H71A 108.9
C72 C71 H71A 108.9
C70 C71 H71B 108.9
C72 C71 H71B 108.9
H71A C71 H71B 107.8
C71 C72 H72A 109.5
C71 C72 H72B 109.5
H72A C72 H72B 109.5
C71 C72 H72C 109.5
H72A C72 H72C 109.5
H72B C72 H72C 109.5
C74 C73 N2 116.4(2)
C74 C73 H73A 108.2
N2 C73 H73A 108.2
C74 C73 H73B 108.2
N2 C73 H73B 108.2
H73A C73 H73B 107.3
C73 C74 C75 109.6(2)
C73 C74 H74A 109.8
C75 C74 H74A 109.8
C73 C74 H74B 109.8
C75 C74 H74B 109.8
H74A C74 H74B 108.2
C76 C75 C74 112.1(2)
C76 C75 H75A 109.2
C74 C75 H75A 109.2
C76 C75 H75B 109.2
C74 C75 H75B 109.2
H75A C75 H75B 107.9
C75 C76 H76A 109.5
C75 C76 H76B 109.5
H76A C76 H76B 109.5
C75 C76 H76C 109.5
H76A C76 H76C 109.5
H76B C76 H76C 109.5
N2 C77 C78 117.0(2)
N2 C77 H77A 108.1
C78 C77 H77A 108.1
N2 C77 H77B 108.1
C78 C77 H77B 108.1
H77A C77 H77B 107.3
C79 C78 C77 109.7(2)
C79 C78 H78A 109.7
C77 C78 H78A 109.7
C79 C78 H78B 109.7
C77 C78 H78B 109.7
H78A C78 H78B 108.2
C80 C79 C78 112.5(2)
C80 C79 H79A 109.1
C78 C79 H79A 109.1
C80 C79 H79B 109.1
C78 C79 H79B 109.1
H79A C79 H79B 107.8
C79 C80 H80A 109.5
C79 C80 H80B 109.5
H80A C80 H80B 109.5
C79 C80 H80C 109.5
H80A C80 H80C 109.5
H80B C80 H80C 109.5

loop_
_geom_bond_atom_site_label_1
_geom_bond_atom_site_label_2
_geom_bond_distance
FE1 C19 1.962(2)
FE1 C13 1.963(2)
FE1 C3 2.110(3)
FE1 C5 2.110(2)
FE1 C4 2.111(3)
FE1 C2 2.113(2)
FE1 C6 2.114(2)
FE1 C1 2.131(2)
FE2 C37 1.971(3)
FE2 C43 1.977(2)
FE2 C26 2.099(3)
FE2 C29 2.111(3)
FE2 C27 2.115(3)
FE2 C30 2.121(2)
FE2 C28 2.124(3)
FE2 C25 2.143(3)
N1 C53 1.513(3)
N1 C61 1.521(3)
N1 C57 1.522(3)
N1 C49 1.528(3)
N2 C77 1.511(3)
N2 C69 1.521(3)
N2 C73 1.523(3)
N2 C65 1.523(3)
C1 C2 1.416(3)
C1 C6 1.426(3)
C1 C7 1.481(3)
C2 C3 1.412(4)
C2 H2 0.9500
C3 C4 1.405(4)
C3 H3 0.9500
C4 C5 1.416(4)
C4 H4 0.9500
C5 C6 1.414(4)
C5 H5 0.9500
C6 H6 0.9500
C7 C8 1.389(4)
C7 C12 1.402(4)
C8 C9 1.393(4)
C8 H8 0.9500
C9 C10 1.384(5)
C9 H9 0.9500
C10 C11 1.379(5)
C10 H10 0.9500
C11 C12 1.386(4)
C11 H11 0.9500
C12 H12 0.9500
C13 C18 1.392(4)
C13 C14 1.398(4)
C14 C15 1.387(4)
C14 H14 0.9500
C15 C16 1.386(6)
C15 H15 0.9500
C16 C17 1.373(6)
C16 H16 0.9500
C17 C18 1.395(4)
C17 H17 0.9500
C18 H18 0.9500
C19 C24 1.405(3)
C19 C20 1.410(3)
C20 C21 1.384(4)
C20 H20 0.9500
C21 C22 1.384(4)
C21 H21 0.9500
C22 C23 1.376(5)
C22 H22 0.9500
C23 C24 1.393(4)
C23 H23 0.9500
C24 H24 0.9500
C25 C30 1.420(4)
C25 C26 1.421(4)
C25 C31 1.470(4)
C26 C27 1.411(5)
C26 H26 0.9500
C27 C28 1.398(5)
C27 H27 0.9500
C28 C29 1.423(5)
C28 H28 0.9500
C29 C30 1.411(4)
C29 H29 0.9500
C30 H30 0.9500
C31 C36 1.390(4)
C31 C32 1.397(4)
C32 C33 1.376(5)
C32 H32 0.9500
C33 C34 1.384(5)
C33 H33 0.9500
C34 C35 1.374(5)
C34 H34 0.9500
C35 C36 1.397(5)
C35 H35 0.9500
C36 H36 0.9500
C37 C42 1.390(4)
C37 C38 1.400(4)
C38 C39 1.386(5)
C38 H38 0.9500
C39 C40 1.372(6)
C39 H39 0.9500
C40 C41 1.381(6)
C40 H40 0.9500
C41 C42 1.396(4)
C41 H41 0.9500
C42 H42 0.9500
C43 C48 1.383(4)
C43 C44 1.407(4)
C44 C45 1.396(4)
C44 H44 0.9500
C45 C46 1.369(5)
C45 H45 0.9500
C46 C47 1.382(5)
C46 H46 0.9500
C47 C48 1.393(4)
C47 H47 0.9500
C48 H48 0.9500
C49 C50 1.517(4)
C49 H49A 0.9900
C49 H49B 0.9900
C50 C51 1.526(4)
C50 H50A 0.9900
C50 H50B 0.9900
C51 C52 1.514(4)
C51 H51A 0.9900
C51 H51B 0.9900
C52 H52A 0.9800
C52 H52B 0.9800
C52 H52C 0.9800
C53 C54 1.516(4)
C53 H53A 0.9900
C53 H53B 0.9900
C54 C55A 1.516(7)
C54 C55B 1.517(16)
C54 H54A 0.9900
C54 H54B 0.9900
C54 H54C 0.9900
C54 H54D 0.9900
C55A C56A 1.512(9)
C55A H55A 0.9900
C55A H55B 0.9900
C56A H56A 0.9800
C56A H56B 0.9800
C56A H56C 0.9800
C55B C56B 1.514(17)
C55B H55C 0.9900
C55B H55D 0.9900
C56B H56D 0.9800
C56B H56E 0.9800
C56B H56F 0.9800
C57 C58 1.514(4)
C57 H57A 0.9900
C57 H57B 0.9900
C58 C59 1.519(4)
C58 H58A 0.9900
C58 H58B 0.9900
C59 C60 1.518(4)
C59 H59A 0.9900
C59 H59B 0.9900
C60 H60A 0.9800
C60 H60B 0.9800
C60 H60C 0.9800
C61 C62 1.508(4)
C61 H61A 0.9900
C61 H61B 0.9900
C62 C63 1.529(4)
C62 H62A 0.9900
C62 H62B 0.9900
C63 C64 1.520(4)
C63 H63A 0.9900
C63 H63B 0.9900
C64 H64A 0.9800
C64 H64B 0.9800
C64 H64C 0.9800
C65 C66 1.516(4)
C65 H65A 0.9900
C65 H65B 0.9900
C66 C67 1.515(4)
C66 H66A 0.9900
C66 H66B 0.9900
C67 C68 1.522(5)
C67 H67A 0.9900
C67 H67B 0.9900
C68 H68A 0.9800
C68 H68B 0.9800
C68 H68C 0.9800
C69 C70 1.518(3)
C69 H69A 0.9900
C69 H69B 0.9900
C70 C71 1.519(4)
C70 H70A 0.9900
C70 H70B 0.9900
C71 C72 1.521(4)
C71 H71A 0.9900
C71 H71B 0.9900
C72 H72A 0.9800
C72 H72B 0.9800
C72 H72C 0.9800
C73 C74 1.512(4)
C73 H73A 0.9900
C73 H73B 0.9900
C74 C75 1.529(4)
C74 H74A 0.9900
C74 H74B 0.9900
C75 C76 1.520(4)
C75 H75A 0.9900
C75 H75B 0.9900
C76 H76A 0.9800
C76 H76B 0.9800
C76 H76C 0.9800
C77 C78 1.524(3)
C77 H77A 0.9900
C77 H77B 0.9900
C78 C79 1.523(4)
C78 H78A 0.9900
C78 H78B 0.9900
C79 C80 1.519(4)
C79 H79A 0.9900
C79 H79B 0.9900
C80 H80A 0.9800
C80 H80B 0.9800
C80 H80C 0.9800

loop_
_geom_torsion_atom_site_label_1
_geom_torsion_atom_site_label_2
_geom_torsion_atom_site_label_3
_geom_torsion_atom_site_label_4
_geom_torsion
C6 C1 C2 C3 -1.0(3)
C7 C1 C2 C3 178.2(2)
FE1 C1 C2 C3 -52.9(2)
C6 C1 C2 FE1 51.86(19)
C7 C1 C2 FE1 -128.9(2)
C1 C2 C3 C4 2.7(4)
FE1 C2 C3 C4 -50.6(2)
C1 C2 C3 FE1 53.3(2)
C2 C3 C4 C5 -2.2(4)
FE1 C3 C4 C5 -52.9(2)
C2 C3 C4 FE1 50.6(2)
C3 C4 C5 C6 0.2(4)
FE1 C4 C5 C6 -52.7(2)
C3 C4 C5 FE1 52.9(2)
C4 C5 C6 C1 1.4(4)
FE1 C5 C6 C1 -51.3(2)
C4 C5 C6 FE1 52.6(2)
C2 C1 C6 C5 -0.9(3)
C7 C1 C6 C5 179.8(2)
FE1 C1 C6 C5 51.0(2)
C2 C1 C6 FE1 -51.91(19)
C7 C1 C6 FE1 128.9(2)
C2 C1 C7 C8 -35.4(3)
C6 C1 C7 C8 143.8(2)
FE1 C1 C7 C8 -126.5(2)
C2 C1 C7 C12 146.8(2)
C6 C1 C7 C12 -34.0(3)
FE1 C1 C7 C12 55.7(3)
C12 C7 C8 C9 2.6(4)
C1 C7 C8 C9 -175.3(2)
C7 C8 C9 C10 -1.1(4)
C8 C9 C10 C11 -1.1(5)
C9 C10 C11 C12 1.9(5)
C10 C11 C12 C7 -0.4(4)
C8 C7 C12 C11 -1.8(4)
C1 C7 C12 C11 176.0(2)
C18 C13 C14 C15 -2.8(4)
FE1 C13 C14 C15 170.2(2)
C13 C14 C15 C16 0.5(5)
C14 C15 C16 C17 2.0(5)
C15 C16 C17 C18 -2.1(5)
C14 C13 C18 C17 2.7(4)
FE1 C13 C18 C17 -170.1(2)
C16 C17 C18 C13 -0.3(5)
C24 C19 C20 C21 3.1(4)
FE1 C19 C20 C21 -169.5(2)
C19 C20 C21 C22 -1.6(4)
C20 C21 C22 C23 -1.1(4)
C21 C22 C23 C24 2.1(4)
C22 C23 C24 C19 -0.5(4)
C20 C19 C24 C23 -2.0(4)
FE1 C19 C24 C23 170.4(2)
C30 C25 C26 C27 2.2(4)
C31 C25 C26 C27 -177.2(2)
FE2 C25 C26 C27 53.9(2)
C30 C25 C26 FE2 -51.6(2)
C31 C25 C26 FE2 128.9(2)
C25 C26 C27 C28 -2.8(4)
FE2 C26 C27 C28 51.5(2)
C25 C26 C27 FE2 -54.4(2)
C26 C27 C28 C29 0.4(4)
FE2 C27 C28 C29 51.4(2)
C26 C27 C28 FE2 -51.0(2)
C27 C28 C29 C30 2.5(4)
FE2 C28 C29 C30 54.1(2)
C27 C28 C29 FE2 -51.6(2)
C28 C29 C30 C25 -3.1(4)
FE2 C29 C30 C25 51.0(2)
C28 C29 C30 FE2 -54.1(2)
C26 C25 C30 C29 0.7(4)
C31 C25 C30 C29 -179.8(2)
FE2 C25 C30 C29 -50.5(2)
C26 C25 C30 FE2 51.20(19)
C31 C25 C30 FE2 -129.4(2)
C30 C25 C31 C36 -147.4(3)
C26 C25 C31 C36 32.0(4)
FE2 C25 C31 C36 121.7(3)
C30 C25 C31 C32 29.2(4)
C26 C25 C31 C32 -151.4(3)
FE2 C25 C31 C32 -61.7(4)
C36 C31 C32 C33 1.3(4)
C25 C31 C32 C33 -175.4(3)
C31 C32 C33 C34 -0.1(5)
C32 C33 C34 C35 -1.3(6)
C33 C34 C35 C36 1.4(5)
C32 C31 C36 C35 -1.2(4)
C25 C31 C36 C35 175.5(3)
C34 C35 C36 C31 -0.1(5)
C42 C37 C38 C39 1.4(4)
FE2 C37 C38 C39 -170.4(2)
C37 C38 C39 C40 0.2(5)
C38 C39 C40 C41 -1.4(5)
C39 C40 C41 C42 0.9(5)
C38 C37 C42 C41 -2.0(4)
FE2 C37 C42 C41 169.7(2)
C40 C41 C42 C37 0.9(5)
C48 C43 C44 C45 -1.4(4)
FE2 C43 C44 C45 167.2(2)
C43 C44 C45 C46 -0.9(5)
C44 C45 C46 C47 2.8(4)
C45 C46 C47 C48 -2.3(4)
C44 C43 C48 C47 1.9(4)
FE2 C43 C48 C47 -166.9(2)
C46 C47 C48 C43 -0.1(4)
C53 N1 C49 C50 -54.7(3)
C61 N1 C49 C50 64.1(3)
C57 N1 C49 C50 -175.3(2)
N1 C49 C50 C51 -172.8(2)
C49 C50 C51 C52 -173.0(2)
C61 N1 C53 C54 175.2(2)
C57 N1 C53 C54 53.9(3)
C49 N1 C53 C54 -63.2(3)
N1 C53 C54 C55A 174.2(5)
N1 C53 C54 C55B -177.6(15)
C53 C54 C55A C56A 64.2(13)
C53 C54 C55B C56B 87(4)
C53 N1 C57 C58 60.9(3)
C61 N1 C57 C58 -57.8(3)
C49 N1 C57 C58 -178.5(2)
N1 C57 C58 C59 -162.0(2)
C57 C58 C59 C60 -178.0(3)
C53 N1 C61 C62 175.5(2)
C57 N1 C61 C62 -63.1(3)
C49 N1 C61 C62 53.9(3)
N1 C61 C62 C63 177.4(2)
C61 C62 C63 C64 -178.8(2)
C77 N2 C65 C66 58.2(3)
C69 N2 C65 C66 -59.7(3)
C73 N2 C65 C66 179.4(2)
N2 C65 C66 C67 175.8(2)
C65 C66 C67 C68 178.0(3)
C77 N2 C69 C70 -174.0(2)
C73 N2 C69 C70 64.7(3)
C65 N2 C69 C70 -52.2(3)
N2 C69 C70 C71 -174.1(2)
C69 C70 C71 C72 -173.9(3)
C77 N2 C73 C74 -60.3(3)
C69 N2 C73 C74 57.3(3)
C65 N2 C73 C74 178.2(2)
N2 C73 C74 C75 174.1(2)
C73 C74 C75 C76 -179.6(2)
C69 N2 C77 C78 -173.1(2)
C73 N2 C77 C78 -51.9(3)
C65 N2 C77 C78 65.4(3)
N2 C77 C78 C79 -168.4(2)
C77 C78 C79 C80 -174.8(2)
